data_7115499
loop_
_publ_author_name
'Ying-Xiu Li'
'Lian-Hua Li'
'Yan-Fang Yang'
'Hui-Liang Hua'
'Xiao-Biao Yan'
'Lian-Biao Zhao'
'Jin-Bang Zhang'
'Fa-Jin Ji'
'Yong-Min Liang'

_publ_section_title
;
 Direct oxidative nitration of aromatic sulfonamides under mild conditions
;
_journal_name_full Chem.Commun.
_journal_page_first 9936
_journal_paper_doi 10.1039/C4cc03784G
_journal_volume 50
_journal_year 2014
_chemical_formula_moiety 'C14 H14 N2 O4 S'
_chemical_formula_sum 'C14 H14 N2 O4 S'
_chemical_formula_weight 306.33
_chemical_name_systematic
;
 ? 
;
_space_group_crystal_system triclinic
_space_group_IT_number 2
_space_group_name_Hall '-P 1'
_space_group_name_H-M_alt 'P -1'
_symmetry_space_group_name_Hall '-P 1'
_symmetry_space_group_name_H-M 'P -1'
_atom_sites_solution_hydrogens geom
_atom_sites_solution_primary iterative
_atom_sites_solution_secondary difmap
_audit_creation_date 2013-12-02
_audit_creation_method
;
Olex2 1.2
(compiled 2013.11.15 svn.r2834 for OlexSys, GUI svn.r4720)
;
_cell_angle_alpha 92.665(13)
_cell_angle_beta 97.218(15)
_cell_angle_gamma 107.79(2)
_cell_formula_units_Z 2
_cell_length_a 7.277(2)
_cell_length_b 9.1288(18)
_cell_length_c 11.6854(14)
_cell_measurement_reflns_used 1514
_cell_measurement_temperature 293(2)
_cell_measurement_theta_max 26.5160
_cell_measurement_theta_min 3.5230
_cell_volume 730.3(3)
_computing_cell_refinement
;
CrysAlisPro, Agilent Technologies,
Version 1.171.36.28 (release 01-02-2013 CrysAlis171 .NET)
(compiled Feb  1 2013,16:14:44)
;
_computing_data_collection
;
CrysAlisPro, Agilent Technologies,
Version 1.171.36.28 (release 01-02-2013 CrysAlis171 .NET)
(compiled Feb  1 2013,16:14:44)
;
_computing_data_reduction
;
CrysAlisPro, Agilent Technologies,
Version 1.171.36.28 (release 01-02-2013 CrysAlis171 .NET)
(compiled Feb  1 2013,16:14:44)
;
_computing_molecular_graphics 'Olex2 (Dolomanov et al., 2009)'
_computing_publication_material 'Olex2 (Dolomanov et al., 2009)'
_computing_structure_refinement 'ShelXL (Sheldrick, 2008)'
_computing_structure_solution
;
Superflip (Palatinus & Chapuis, 2007;Palatinus & van der Lee, 2008;
Palatinus et al., 2012)
;
_diffrn_ambient_temperature 293(2)
_diffrn_detector_area_resol_mean 16.0733
_diffrn_measured_fraction_theta_full 0.9980
_diffrn_measured_fraction_theta_max 0.8788
_diffrn_measurement_details
;
  1 omega  -88.00  -61.00   1.5000    4.0000
omega____ theta____ kappa____ phi______ frames
    -      -19.5262  178.0000  120.0000 18

  2 omega  -18.00   25.50   1.5000    4.0000
omega____ theta____ kappa____ phi______ frames
    -      -19.5262  -99.0000 -180.0000 29

  3 omega   -3.00   97.50   1.5000    4.0000
omega____ theta____ kappa____ phi______ frames
    -       22.8075   38.0000 -150.0000 67

  4 omega    0.00   90.00   1.5000    4.0000
omega____ theta____ kappa____ phi______ frames
    -       22.8075   57.0000   60.0000 60

  5 omega   27.00   54.00   1.5000    4.0000
omega____ theta____ kappa____ phi______ frames
    -       22.8075  -77.0000   60.0000 18

  6 omega  -48.00   48.00   1.5000    4.0000
omega____ theta____ kappa____ phi______ frames
    -       22.8075  -57.0000  -90.0000 64
;
_diffrn_measurement_device_type 'SuperNova, Dual, Cu at zero, Eos'
_diffrn_measurement_method '\w scans'
_diffrn_orient_matrix_UB_11 -0.0736515000
_diffrn_orient_matrix_UB_12 -0.0705928000
_diffrn_orient_matrix_UB_13 -0.0207837000
_diffrn_orient_matrix_UB_21 0.0722598000
_diffrn_orient_matrix_UB_22 -0.0320702000
_diffrn_orient_matrix_UB_23 -0.0146391000
_diffrn_orient_matrix_UB_31 0.0082900000
_diffrn_orient_matrix_UB_32 -0.0265101000
_diffrn_orient_matrix_UB_33 0.0559276000
_diffrn_radiation_monochromator mirror
_diffrn_radiation_type 'Mo K\a'
_diffrn_radiation_wavelength 0.7107
_diffrn_reflns_av_R_equivalents 0.0309
_diffrn_reflns_av_unetI/netI 0.0532
_diffrn_reflns_limit_h_max 8
_diffrn_reflns_limit_h_min -8
_diffrn_reflns_limit_k_max 11
_diffrn_reflns_limit_k_min -10
_diffrn_reflns_limit_l_max 14
_diffrn_reflns_limit_l_min -14
_diffrn_reflns_number 4654
_diffrn_reflns_theta_full 25.50
_diffrn_reflns_theta_max 26.01
_diffrn_reflns_theta_min 2.97
_diffrn_source 'SuperNova (Mo) X-ray Source'
_exptl_absorpt_coefficient_mu 0.239
_exptl_absorpt_correction_T_max 1.00000
_exptl_absorpt_correction_T_min 0.63547
_exptl_absorpt_correction_type multi-scan
_exptl_absorpt_process_details
;
CrysAlisPro, Agilent Technologies,
Version 1.171.36.28 (release 01-02-2013 CrysAlis171 .NET)
(compiled Feb  1 2013,16:14:44)
Empirical absorption correction using spherical harmonics,
 implemented in SCALE3 ABSPACK scaling algorithm.
;
_exptl_crystal_colour 'clear light yellow'
_exptl_crystal_density_diffrn 1.393
_exptl_crystal_density_method 'not measured'
_exptl_crystal_description block
_exptl_crystal_F_000 320
_exptl_crystal_size_max 0.39
_exptl_crystal_size_mid 0.38
_exptl_crystal_size_min 0.35
_refine_diff_density_max 0.217
_refine_diff_density_min -0.300
_refine_diff_density_rms 0.045
_refine_ls_extinction_method none
_refine_ls_goodness_of_fit_ref 1.084
_refine_ls_hydrogen_treatment mixed
_refine_ls_matrix_type full
_refine_ls_number_parameters 203
_refine_ls_number_reflns 2864
_refine_ls_number_restraints 0
_refine_ls_restrained_S_all 1.084
_refine_ls_R_factor_all 0.0727
_refine_ls_R_factor_gt 0.0517
_refine_ls_shift/su_max 0.012
_refine_ls_shift/su_mean 0.000
_refine_ls_structure_factor_coef Fsqd
_refine_ls_weighting_details 'calc w=1/[\s^2^(Fo^2^)+(0.0644P)^2^+0.0748P] where P=(Fo^2^+2Fc^2^)/3'
_refine_ls_weighting_scheme calc
_refine_ls_wR_factor_gt 0.1299
_refine_ls_wR_factor_ref 0.1545
_reflns_number_gt 2076
_reflns_number_total 2864
_reflns_threshold_expression >2sigma(I)
_cod_data_source_file c4cc03784g2.cif
_cod_data_source_block liyx1129
_cod_database_code 7115499
_reflns_odcompleteness_completeness 99.80
_reflns_odcompleteness_iscentric 1
_reflns_odcompleteness_theta 26.32
_olex2_refinement_description
;
1. Fixed Uiso
 At 1.2 times of:
  All C(H) groups, All N(H) groups
 At 1.5 times of:
  All C(H,H,H) groups
2.a Aromatic/amide H refined with riding coordinates:
 N2(H2), C2(H2A), C4(H4), C5(H5), C9(H9), C10(H10), C12(H12), C13(H13)
2.b Idealised Me refined as rotating group:
 C14(H14A,H14B,H14C)
;

loop_
_space_group_symop_id
_space_group_symop_operation_xyz
1 'x, y, z'
2 '-x, -y, -z'

loop_
_atom_site_label
_atom_site_type_symbol
_atom_site_fract_x
_atom_site_fract_y
_atom_site_fract_z
_atom_site_U_iso_or_equiv
_atom_site_adp_type
_atom_site_occupancy
_atom_site_symmetry_multiplicity
_atom_site_calc_flag
_atom_site_refinement_flags_posn
S1 S 0.61785(10) 0.77831(8) 0.23310(5) 0.0548(3) Uani 1 1 d .
O1 O 0.8609(4) 0.7134(2) 0.70824(16) 0.1029(9) Uani 1 1 d .
O2 O 0.8274(4) 0.8585(2) 0.57670(16) 0.0861(8) Uani 1 1 d .
O3 O 0.6092(3) 0.9322(2) 0.24904(16) 0.0708(6) Uani 1 1 d .
O4 O 0.4454(3) 0.6536(2) 0.18832(17) 0.0712(6) Uani 1 1 d .
N1 N 0.8218(3) 0.7318(2) 0.60756(17) 0.0563(6) Uani 1 1 d .
N2 N 0.6991(3) 0.7456(2) 0.36366(16) 0.0524(6) Uani 1 1 d .
H2 H 0.7404 0.8250 0.4135 0.063 Uiso 1 1 calc R
C1 C 0.7685(3) 0.5979(2) 0.52286(18) 0.0409(5) Uani 1 1 d .
C2 C 0.7777(3) 0.4603(3) 0.5650(2) 0.0478(6) Uani 1 1 d .
H2A H 0.8159 0.4582 0.6437 0.057 Uiso 1 1 calc R
C3 C 0.7318(3) 0.3275(3) 0.4930(2) 0.0482(6) Uani 1 1 d .
C4 C 0.6749(4) 0.3370(3) 0.3762(2) 0.0556(7) Uani 1 1 d .
H4 H 0.6424 0.2486 0.3253 0.067 Uiso 1 1 calc R
C5 C 0.6648(4) 0.4720(3) 0.3332(2) 0.0553(7) Uani 1 1 d .
H5 H 0.6264 0.4727 0.2543 0.066 Uiso 1 1 calc R
C6 C 0.7109(3) 0.6084(3) 0.40535(18) 0.0424(6) Uani 1 1 d .
C7 C 0.7419(7) 0.1784(4) 0.5382(4) 0.0711(9) Uani 1 1 d .
C8 C 0.7984(4) 0.7765(3) 0.14851(19) 0.0470(6) Uani 1 1 d .
C9 C 0.9786(4) 0.8916(3) 0.1701(2) 0.0578(7) Uani 1 1 d .
H9 H 1.0034 0.9686 0.2302 0.069 Uiso 1 1 calc R
C10 C 1.1192(4) 0.8909(3) 0.1027(2) 0.0638(8) Uani 1 1 d .
H10 H 1.2397 0.9675 0.1185 0.077 Uiso 1 1 calc R
C11 C 1.0866(4) 0.7791(3) 0.0116(2) 0.0575(7) Uani 1 1 d .
C12 C 0.9065(5) 0.6677(3) -0.0095(2) 0.0674(8) Uani 1 1 d .
H12 H 0.8805 0.5920 -0.0707 0.081 Uiso 1 1 calc R
C13 C 0.7641(4) 0.6657(3) 0.0578(2) 0.0633(8) Uani 1 1 d .
H13 H 0.6438 0.5889 0.0418 0.076 Uiso 1 1 calc R
C14 C 1.2412(5) 0.7791(4) -0.0626(3) 0.0844(10) Uani 1 1 d .
H14A H 1.2628 0.6805 -0.0638 0.127 Uiso 1 1 calc GR
H14B H 1.3603 0.8584 -0.0313 0.127 Uiso 1 1 calc GR
H14C H 1.1992 0.7984 -0.1400 0.127 Uiso 1 1 calc GR
H7A H 0.815(7) 0.194(5) 0.615(5) 0.16(2) Uiso 1 1 d .
H7B H 0.629(7) 0.119(5) 0.541(3) 0.123(16) Uiso 1 1 d .
H7C H 0.817(7) 0.142(6) 0.506(4) 0.16(2) Uiso 1 1 d .

loop_
_atom_site_aniso_label
_atom_site_aniso_U_11
_atom_site_aniso_U_22
_atom_site_aniso_U_33
_atom_site_aniso_U_23
_atom_site_aniso_U_13
_atom_site_aniso_U_12
S1 0.0627(5) 0.0561(5) 0.0499(4) 0.0158(3) 0.0049(3) 0.0245(4)
O1 0.183(3) 0.0642(14) 0.0448(11) -0.0012(10) -0.0184(14) 0.0282(16)
O2 0.158(2) 0.0376(11) 0.0594(11) -0.0017(9) -0.0056(13) 0.0355(13)
O3 0.0976(16) 0.0625(13) 0.0720(12) 0.0253(10) 0.0183(12) 0.0489(12)
O4 0.0549(11) 0.0807(15) 0.0691(12) 0.0193(10) -0.0017(10) 0.0106(10)
N1 0.0743(15) 0.0439(13) 0.0456(12) 0.0016(9) 0.0007(11) 0.0147(11)
N2 0.0809(15) 0.0384(11) 0.0406(10) 0.0061(9) 0.0039(10) 0.0243(11)
C1 0.0451(13) 0.0339(12) 0.0417(12) 0.0016(9) 0.0028(10) 0.0110(10)
C2 0.0485(14) 0.0471(14) 0.0483(13) 0.0124(11) 0.0073(11) 0.0145(11)
C3 0.0467(14) 0.0378(13) 0.0625(15) 0.0100(11) 0.0120(12) 0.0146(11)
C4 0.0652(16) 0.0390(14) 0.0629(16) -0.0040(12) 0.0129(13) 0.0167(12)
C5 0.0764(18) 0.0481(15) 0.0438(13) 0.0010(11) 0.0092(13) 0.0234(14)
C6 0.0493(13) 0.0388(13) 0.0418(12) 0.0060(10) 0.0089(11) 0.0166(11)
C7 0.075(2) 0.0438(18) 0.103(3) 0.0240(17) 0.019(2) 0.0261(17)
C8 0.0554(15) 0.0440(14) 0.0379(11) 0.0058(10) -0.0023(11) 0.0136(12)
C9 0.0655(17) 0.0463(15) 0.0528(14) -0.0076(12) -0.0021(13) 0.0106(13)
C10 0.0591(17) 0.0587(18) 0.0663(17) 0.0035(14) 0.0035(15) 0.0105(14)
C11 0.0735(18) 0.0608(17) 0.0466(13) 0.0201(12) 0.0109(13) 0.0302(15)
C12 0.091(2) 0.0598(18) 0.0458(14) -0.0047(13) 0.0087(15) 0.0175(16)
C13 0.0682(18) 0.0563(17) 0.0501(14) -0.0038(13) -0.0015(14) 0.0024(14)
C14 0.099(3) 0.105(3) 0.0687(18) 0.0307(18) 0.0323(18) 0.048(2)

loop_
_atom_type_symbol
_atom_type_description
_atom_type_scat_dispersion_real
_atom_type_scat_dispersion_imag
_atom_type_scat_source
C C 0.0033 0.0016 'International Tables Vol C Tables 4.2.6.8 and 6.1.1.4'
H H 0.0000 0.0000 'International Tables Vol C Tables 4.2.6.8 and 6.1.1.4'
N N 0.0061 0.0033 'International Tables Vol C Tables 4.2.6.8 and 6.1.1.4'
O O 0.0106 0.0060 'International Tables Vol C Tables 4.2.6.8 and 6.1.1.4'
S S 0.1246 0.1234 'International Tables Vol C Tables 4.2.6.8 and 6.1.1.4'

loop_
_geom_angle_atom_site_label_1
_geom_angle_atom_site_label_2
_geom_angle_atom_site_label_3
_geom_angle
O3 S1 O4 120.26(13)
O3 S1 N2 103.09(11)
O3 S1 C8 109.40(12)
O4 S1 N2 108.77(11)
O4 S1 C8 108.29(12)
N2 S1 C8 106.13(11)
O1 N1 O2 121.3(2)
O1 N1 C1 118.2(2)
O2 N1 C1 120.5(2)
S1 N2 H2 115.3
C6 N2 S1 129.42(17)
C6 N2 H2 115.3
C2 C1 N1 116.5(2)
C2 C1 C6 122.0(2)
C6 C1 N1 121.5(2)
C1 C2 H2A 119.3
C3 C2 C1 121.4(2)
C3 C2 H2A 119.3
C2 C3 C4 116.9(2)
C2 C3 C7 121.5(3)
C4 C3 C7 121.6(3)
C3 C4 H4 118.8
C5 C4 C3 122.5(2)
C5 C4 H4 118.8
C4 C5 H5 119.3
C4 C5 C6 121.4(2)
C6 C5 H5 119.3
N2 C6 C1 122.0(2)
N2 C6 C5 122.2(2)
C5 C6 C1 115.8(2)
C3 C7 H7A 112(3)
C3 C7 H7B 111(3)
C3 C7 H7C 112(3)
H7A C7 H7B 107(4)
H7A C7 H7C 96(4)
H7B C7 H7C 117(4)
C9 C8 S1 119.92(19)
C13 C8 S1 121.1(2)
C13 C8 C9 118.9(3)
C8 C9 H9 120.1
C10 C9 C8 119.8(2)
C10 C9 H9 120.1
C9 C10 H10 119.1
C9 C10 C11 121.7(3)
C11 C10 H10 119.1
C10 C11 C14 121.6(3)
C12 C11 C10 117.6(3)
C12 C11 C14 120.8(3)
C11 C12 H12 119.2
C13 C12 C11 121.5(3)
C13 C12 H12 119.2
C8 C13 H13 119.8
C12 C13 C8 120.4(3)
C12 C13 H13 119.8
C11 C14 H14A 109.5
C11 C14 H14B 109.5
C11 C14 H14C 109.5
H14A C14 H14B 109.5
H14A C14 H14C 109.5
H14B C14 H14C 109.5

loop_
_geom_bond_atom_site_label_1
_geom_bond_atom_site_label_2
_geom_bond_distance
S1 O3 1.4296(19)
S1 O4 1.432(2)
S1 N2 1.6400(19)
S1 C8 1.744(3)
O1 N1 1.207(2)
O2 N1 1.218(3)
N1 C1 1.458(3)
N2 H2 0.8600
N2 C6 1.388(3)
C1 C2 1.388(3)
C1 C6 1.401(3)
C2 H2A 0.9300
C2 C3 1.370(3)
C3 C4 1.390(4)
C3 C7 1.501(4)
C4 H4 0.9300
C4 C5 1.370(3)
C5 H5 0.9300
C5 C6 1.396(3)
C7 H7A 0.96(5)
C7 H7B 0.84(4)
C7 H7C 0.84(6)
C8 C9 1.392(3)
C8 C13 1.375(4)
C9 H9 0.9300
C9 C10 1.368(4)
C10 H10 0.9300
C10 C11 1.386(4)
C11 C12 1.377(4)
C11 C14 1.504(4)
C12 H12 0.9300
C12 C13 1.373(4)
C13 H13 0.9300
C14 H14A 0.9600
C14 H14B 0.9600
C14 H14C 0.9600

loop_
_geom_torsion_atom_site_label_1
_geom_torsion_atom_site_label_2
_geom_torsion_atom_site_label_3
_geom_torsion_atom_site_label_4
_geom_torsion
S1 N2 C6 C1 -174.14(19)
S1 N2 C6 C5 5.3(4)
S1 C8 C9 C10 -179.2(2)
S1 C8 C13 C12 178.7(2)
O1 N1 C1 C2 -3.4(4)
O1 N1 C1 C6 176.5(3)
O2 N1 C1 C2 176.1(2)
O2 N1 C1 C6 -4.0(4)
O3 S1 N2 C6 169.7(2)
O3 S1 C8 C9 43.9(2)
O3 S1 C8 C13 -134.0(2)
O4 S1 N2 C6 41.0(3)
O4 S1 C8 C9 176.66(19)
O4 S1 C8 C13 -1.2(3)
N1 C1 C2 C3 -179.7(2)
N1 C1 C6 N2 -0.8(4)
N1 C1 C6 C5 179.7(2)
N2 S1 C8 C9 -66.7(2)
N2 S1 C8 C13 115.4(2)
C1 C2 C3 C4 -0.3(4)
C1 C2 C3 C7 179.9(3)
C2 C1 C6 N2 179.1(2)
C2 C1 C6 C5 -0.4(4)
C2 C3 C4 C5 0.2(4)
C3 C4 C5 C6 -0.3(4)
C4 C5 C6 N2 -179.1(2)
C4 C5 C6 C1 0.4(4)
C6 C1 C2 C3 0.4(4)
C7 C3 C4 C5 -180.0(3)
C8 S1 N2 C6 -75.3(2)
C8 C9 C10 C11 0.9(4)
C9 C8 C13 C12 0.8(4)
C9 C10 C11 C12 0.1(4)
C9 C10 C11 C14 179.8(3)
C10 C11 C12 C13 -0.7(4)
C11 C12 C13 C8 0.2(5)
C13 C8 C9 C10 -1.3(4)
C14 C11 C12 C13 179.7(3)
